data_4323173
loop_
_publ_author_name
'F. Albert Cotton'
'Evgeny V. Dikarev'
'Marina A. Petrukhina'

_publ_section_title
;
 Mixed Chloride/Phosphine Complexes of the Dirhenium Core. 3. Novel
 Structures with Diethylphosphido-bridges and Terminal Diethylphosphines
;
_journal_name_full 'Inorganic Chemistry'
_journal_page_first 6035
_journal_page_last 6043
_journal_paper_doi 10.1021/ic980701l
_journal_volume 37
_journal_year 1998
_chemical_compound_source
;
 [Bu4N]2[Re2Cl8] was suspended in a mixture of 1-propanol with an
 excess of PEt2H. The reaction mixture was stirred at room temperature
 for 12 hours, resulting in a red-brown solution. The solvent and the
 excess of phosphine were then removed by vacuum distillation to leave
 an oily brown residue. This was dissolved in dichloromethane and
 heated up for 24 hours. Single crystals were obtained by slow
 diffusion of isomeric hexanes into dichloromethane solution.
;
_chemical_formula_analytical 'not measured'
_chemical_formula_moiety '[(C4 H9)4 N][Re2 (P (C2 H5)2)3 Cl6]'
_chemical_formula_structural '[(n-Bu)4N][Re2(\m-PEt2)3Cl6]'
_chemical_formula_sum 'C28 H66 Cl6 N P3 Re2'
_chemical_formula_weight 1094.83
_chemical_melting_point ?
_chemical_name_common
;
 Tetra-n-butylammonium-tris(\m2-diethylphosphido)-hexachloro-
 di-rhenium (IV)
;
_chemical_name_systematic
; 
 Tetra-n-butylammonium-tris(\m2-diethylphosphido)-bis(trichloro)-
 di-rhenium (IV)
;
_space_group_IT_number 14
_symmetry_cell_setting monoclinic
_symmetry_space_group_name_Hall '-P 2yn'
_symmetry_space_group_name_H-M 'P 1 21/n 1'
_atom_sites_solution_hydrogens geom
_atom_sites_solution_primary direct
_atom_sites_solution_secondary difmap
_audit_creation_method SHELXL
_cell_angle_alpha 90.00
_cell_angle_beta 93.637(8)
_cell_angle_gamma 90.00
_cell_formula_units_Z 4
_cell_length_a 10.482(1)
_cell_length_b 16.512(2)
_cell_length_c 23.986(2)
_cell_measurement_reflns_used 25
_cell_measurement_temperature 173(2)
_cell_measurement_theta_max 15.02
_cell_measurement_theta_min 11.98
_cell_volume 4143.1(7)
_computing_cell_refinement 'CAD4 EXPRESS'
_computing_data_collection 'CAD4 V.5 (enraf-Nonius, 1989)'
_computing_data_reduction 'XCAD4 (Harms, 1993)'
_computing_molecular_graphics 'SHELXTL V.5 (Siemens, 1994)'
_computing_publication_material CIFTAB
_computing_structure_refinement 'SHELXL-93 (Sheldrick, 1993)'
_computing_structure_solution 'SHELXTL V.5 (Siemens, 1994)'
_diffrn_ambient_temperature 173(2)
_diffrn_measurement_device 'Enraf-Nonius CAD4'
_diffrn_measurement_method \w--\q
_diffrn_radiation_monochromator graphite
_diffrn_radiation_source 'normal-focus sealed tube'
_diffrn_radiation_type 'Mo K\a'
_diffrn_radiation_wavelength 0.71073
_diffrn_reflns_av_R_equivalents 0.0416
_diffrn_reflns_av_sigmaI/netI 0.0796
_diffrn_reflns_limit_h_max 11
_diffrn_reflns_limit_h_min 0
_diffrn_reflns_limit_k_max 18
_diffrn_reflns_limit_k_min 0
_diffrn_reflns_limit_l_max 26
_diffrn_reflns_limit_l_min -26
_diffrn_reflns_number 6114
_diffrn_reflns_theta_max 22.94
_diffrn_reflns_theta_min 2.07
_diffrn_standards_decay_% 0
_diffrn_standards_interval_count 300
_diffrn_standards_interval_time 60
_diffrn_standards_number 3
_exptl_absorpt_coefficient_mu 6.361
_exptl_absorpt_correction_T_max 0.9992
_exptl_absorpt_correction_T_min 0.7250
_exptl_absorpt_correction_type 'empirical via \y scans'
_exptl_crystal_colour brown-purple
_exptl_crystal_density_diffrn 1.755
_exptl_crystal_density_meas ?
_exptl_crystal_density_method none
_exptl_crystal_description block-shaped
_exptl_crystal_F_000 2152
_exptl_crystal_size_max 0.38
_exptl_crystal_size_mid 0.15
_exptl_crystal_size_min 0.08
_refine_diff_density_max 1.910
_refine_diff_density_min -0.959
_refine_diff_density_rms 0.192
_refine_ls_extinction_coef noref
_refine_ls_extinction_method none
_refine_ls_goodness_of_fit_all 1.042
_refine_ls_goodness_of_fit_obs 1.057
_refine_ls_hydrogen_treatment noref
_refine_ls_matrix_type full
_refine_ls_number_parameters 371
_refine_ls_number_reflns 5751
_refine_ls_number_restraints 0
_refine_ls_restrained_S_all 1.042
_refine_ls_restrained_S_obs 1.057
_refine_ls_R_factor_all 0.0909
_refine_ls_R_factor_obs 0.0366
_refine_ls_shift/esd_max -0.001
_refine_ls_shift/esd_mean 0.000
_refine_ls_structure_factor_coef Fsqd
_refine_ls_weighting_details 'w=1/[\s^2^(Fo^2^)+(0.0415P)^2^+0.0000P] where P=(Fo^2^+2Fc^2^)/3'
_refine_ls_weighting_scheme calc
_refine_ls_wR_factor_all 0.0904
_refine_ls_wR_factor_obs 0.0765
_reflns_number_observed 4103
_reflns_number_total 5751
_reflns_observed_criterion >2sigma(I)
_cod_data_source_file ic980701l_2.cif
_cod_data_source_block '[n-Bu4N][Re2(\m-PEt2)3Cl6]'
_cod_depositor_comments
;
The following automatic conversions were performed:

'_chemical_melting_point' value 'not measured' was changed to '?' -
the value is undefined or not given.

Automatic conversion script
Id: cif_fix_values 1673 2011-04-08 12:14:43Z adriana 

The following automatic conversions were performed:

'_exptl_crystal_density_meas' value 'not measured' was changed to '?'
- the value is perceived as not measured.

Automatic conversion script
Id: cif_fix_values 3008 2015-01-20 13:52:24Z robertas 

The following automatic conversions were performed:

'_refine_ls_weighting_scheme' value 'calc
w=1/[\s^2^(Fo^2^)+(0.0415P)^2^+0.0000P] where P=(Fo^2^+2Fc^2^)/3' was
changed to 'calc'. New tag '_refine_ls_weighting_details' was
created. The value of the new tag was set to
'w=1/[\s^2^(Fo^2^)+(0.0415P)^2^+0.0000P] where P=(Fo^2^+2Fc^2^)/3'.

Automatic conversion script
Id: cif_fix_values 3143 2015-03-26 13:38:13Z robertas 
;
_cod_database_code 4323173

loop_
_symmetry_equiv_pos_as_xyz
'x, y, z'
'x+1/2, -y+1/2, z+1/2'
'-x, -y, -z'
'-x-1/2, y-1/2, -z-1/2'

loop_
_atom_site_aniso_label
_atom_site_aniso_U_11
_atom_site_aniso_U_22
_atom_site_aniso_U_33
_atom_site_aniso_U_23
_atom_site_aniso_U_13
_atom_site_aniso_U_12
Re1 0.0240(2) 0.0210(2) 0.0170(2) -0.0010(2) 0.0001(2) 0.0037(2)
Re2 0.0244(2) 0.0237(2) 0.0173(2) -0.0024(2) -0.0003(2) 0.0026(2)
P1 0.026(2) 0.0285(14) 0.0207(14) 0.0017(12) 0.0000(12) -0.0003(13)
P2 0.026(2) 0.0235(14) 0.0229(14) -0.0029(11) -0.0018(12) 0.0072(12)
P3 0.026(2) 0.0252(14) 0.0180(14) 0.0036(11) 0.0013(12) 0.0024(12)
Cl1 0.032(2) 0.0280(13) 0.032(2) -0.0039(12) -0.0029(12) -0.0063(12)
Cl2 0.037(2) 0.0289(14) 0.0301(14) -0.0082(12) 0.0063(12) 0.0076(12)
Cl3 0.041(2) 0.0345(15) 0.0179(13) 0.0022(11) -0.0040(12) 0.0030(13)
Cl4 0.036(2) 0.044(2) 0.0233(14) -0.0057(12) 0.0036(12) 0.0095(13)
Cl5 0.029(2) 0.054(2) 0.0249(14) -0.0034(13) -0.0049(12) 0.0005(13)
Cl6 0.053(2) 0.0267(14) 0.042(2) -0.0085(13) 0.0009(15) -0.0032(13)
C1 0.035(7) 0.033(6) 0.039(7) 0.003(5) 0.007(5) 0.006(5)
C2 0.026(7) 0.064(8) 0.041(7) 0.011(6) 0.011(5) 0.001(6)
C3 0.045(8) 0.027(6) 0.041(7) 0.009(5) 0.000(6) 0.003(5)
C4 0.037(8) 0.040(7) 0.068(9) 0.014(6) 0.007(7) -0.004(6)
C5 0.035(7) 0.020(5) 0.045(7) 0.003(5) -0.011(6) 0.007(5)
C6 0.053(8) 0.044(7) 0.035(7) 0.009(6) -0.018(6) 0.009(6)
C7 0.032(7) 0.038(7) 0.032(6) 0.003(5) 0.005(5) 0.002(5)
C8 0.036(7) 0.054(8) 0.045(7) -0.014(6) 0.008(6) 0.006(6)
C9 0.027(6) 0.029(6) 0.027(6) 0.001(5) 0.005(5) 0.002(5)
C10 0.044(8) 0.050(7) 0.032(7) 0.018(6) -0.003(6) 0.002(6)
C11 0.025(6) 0.053(8) 0.036(7) 0.013(6) 0.006(5) 0.010(6)
C12 0.028(7) 0.032(7) 0.090(10) 0.025(7) -0.004(7) -0.008(6)
N1 0.029(5) 0.021(4) 0.020(5) -0.002(4) 0.004(4) 0.005(4)
C13 0.025(6) 0.036(6) 0.019(5) -0.004(5) -0.004(5) 0.011(5)
C14 0.029(6) 0.031(6) 0.027(6) -0.004(5) -0.004(5) 0.011(5)
C15 0.037(7) 0.031(6) 0.029(6) 0.003(5) 0.005(5) 0.011(5)
C16 0.053(8) 0.042(7) 0.041(7) 0.005(6) 0.022(6) 0.003(6)
C17 0.027(6) 0.034(6) 0.031(6) -0.006(5) -0.002(5) 0.013(5)
C18 0.040(7) 0.035(6) 0.031(6) -0.001(5) -0.003(5) 0.011(6)
C19 0.031(6) 0.034(6) 0.034(6) -0.009(5) 0.003(5) 0.007(5)
C20 0.064(9) 0.043(7) 0.061(9) 0.012(7) 0.017(7) 0.035(7)
C21 0.034(7) 0.034(6) 0.022(6) 0.006(5) -0.003(5) 0.012(5)
C22 0.036(7) 0.033(6) 0.029(6) 0.001(5) -0.003(5) 0.002(5)
C23 0.040(8) 0.070(9) 0.037(7) 0.022(7) -0.009(6) -0.005(7)
C24 0.068(10) 0.055(8) 0.072(10) 0.022(8) 0.000(8) -0.019(8)
C25 0.024(6) 0.038(6) 0.026(6) -0.005(5) -0.004(5) 0.004(5)
C26 0.036(7) 0.036(6) 0.026(6) 0.001(5) -0.009(5) -0.002(5)
C27 0.042(7) 0.041(7) 0.030(7) 0.008(5) 0.003(6) -0.003(6)
C28 0.033(7) 0.030(6) 0.047(7) 0.006(6) -0.011(6) -0.008(5)

loop_
_atom_site_label
_atom_site_type_symbol
_atom_site_fract_x
_atom_site_fract_y
_atom_site_fract_z
_atom_site_U_iso_or_equiv
_atom_site_thermal_displace_type
_atom_site_occupancy
_atom_site_calc_flag
_atom_site_refinement_flags
_atom_site_disorder_group
Re1 Re 0.09891(4) 0.72799(2) 0.89899(2) 0.02071(12) Uani 1 d . .
Re2 Re 0.03728(4) 0.65045(2) 0.81691(2) 0.02187(13) Uani 1 d . .
P1 P -0.0877(3) 0.6482(2) 0.89517(11) 0.0252(6) Uani 1 d . .
P2 P 0.2358(3) 0.6284(2) 0.86608(11) 0.0244(6) Uani 1 d . .
P3 P 0.0588(3) 0.79239(15) 0.81190(10) 0.0230(6) Uani 1 d . .
Cl1 Cl 0.2878(3) 0.8120(2) 0.91560(11) 0.0310(6) Uani 1 d . .
Cl2 Cl -0.0195(3) 0.83769(15) 0.94058(11) 0.0317(6) Uani 1 d . .
Cl3 Cl 0.1400(3) 0.6768(2) 0.99331(10) 0.0314(6) Uani 1 d . .
Cl4 Cl 0.1401(3) 0.6438(2) 0.72895(10) 0.0346(6) Uani 1 d . .
Cl5 Cl -0.1642(3) 0.6597(2) 0.76164(11) 0.0364(7) Uani 1 d . .
Cl6 Cl 0.0154(3) 0.5050(2) 0.80984(12) 0.0406(7) Uani 1 d . .
C1 C -0.2415(10) 0.6964(6) 0.8937(4) 0.035(3) Uani 1 d . .
H1A H -0.2353(10) 0.7501(6) 0.8757(4) 0.042 Uiso 1 calc R .
H1B H -0.3031(10) 0.6635(6) 0.8703(4) 0.042 Uiso 1 calc R .
C2 C -0.2949(11) 0.7081(7) 0.9521(5) 0.043(3) Uani 1 d . .
H2A H -0.3788(32) 0.7344(39) 0.9478(5) 0.064 Uiso 1 calc R .
H2B H -0.2362(35) 0.7421(36) 0.9753(11) 0.064 Uiso 1 calc R .
H2C H -0.3036(64) 0.6552(8) 0.9700(13) 0.064 Uiso 1 calc R .
C3 C -0.1020(11) 0.5559(6) 0.9358(5) 0.038(3) Uani 1 d . .
H3A H -0.0215(11) 0.5246(6) 0.9352(5) 0.045 Uiso 1 calc R .
H3B H -0.1153(11) 0.5702(6) 0.9751(5) 0.045 Uiso 1 calc R .
C4 C -0.2142(11) 0.5031(7) 0.9123(5) 0.048(3) Uani 1 d . .
H4A H -0.2951(11) 0.5305(22) 0.9184(28) 0.072 Uiso 1 calc R .
H4B H -0.2119(43) 0.4507(18) 0.9315(23) 0.072 Uiso 1 calc R .
H4C H -0.2069(41) 0.4947(38) 0.8722(8) 0.072 Uiso 1 calc R .
C5 C 0.2671(10) 0.5370(6) 0.9063(4) 0.034(3) Uani 1 d . .
H5A H 0.1899(10) 0.5231(6) 0.9261(4) 0.040 Uiso 1 calc R .
H5B H 0.2832(10) 0.4920(6) 0.8804(4) 0.040 Uiso 1 calc R .
C6 C 0.3806(11) 0.5440(7) 0.9490(4) 0.045(3) Uani 1 d . .
H6A H 0.4596(13) 0.5490(44) 0.9295(4) 0.067 Uiso 1 calc R .
H6B H 0.3851(43) 0.4956(21) 0.9727(20) 0.067 Uiso 1 calc R .
H6C H 0.3700(36) 0.5920(26) 0.9723(20) 0.067 Uiso 1 calc R .
C7 C 0.3865(10) 0.6569(6) 0.8372(4) 0.034(3) Uani 1 d . .
H7A H 0.3705(10) 0.7038(6) 0.8119(4) 0.041 Uiso 1 calc R .
H7B H 0.4467(10) 0.6748(6) 0.8682(4) 0.041 Uiso 1 calc R .
C8 C 0.4503(11) 0.5902(7) 0.8050(5) 0.045(3) Uani 1 d . .
H8A H 0.5315(34) 0.6101(15) 0.7922(26) 0.067 Uiso 1 calc R .
H8B H 0.3940(31) 0.5743(31) 0.7726(17) 0.067 Uiso 1 calc R .
H8C H 0.4663(62) 0.5432(17) 0.8294(10) 0.067 Uiso 1 calc R .
C9 C -0.0828(9) 0.8564(6) 0.7991(4) 0.028(2) Uani 1 d . .
H9A H -0.1581(9) 0.8281(6) 0.8126(4) 0.033 Uiso 1 calc R .
H9B H -0.0708(9) 0.9073(6) 0.8206(4) 0.033 Uiso 1 calc R .
C10 C -0.1086(11) 0.8769(7) 0.7367(4) 0.042(3) Uani 1 d . .
H10A H -0.1820(41) 0.9135(33) 0.7321(5) 0.063 Uiso 1 calc R .
H10B H -0.1270(65) 0.8270(8) 0.7156(6) 0.063 Uiso 1 calc R .
H10C H -0.0331(26) 0.9032(38) 0.7228(8) 0.063 Uiso 1 calc R .
C11 C 0.1837(10) 0.8416(6) 0.7761(5) 0.038(3) Uani 1 d . .
H11A H 0.2650(10) 0.8123(6) 0.7848(5) 0.045 Uiso 1 calc R .
H11B H 0.1634(10) 0.8374(6) 0.7354(5) 0.045 Uiso 1 calc R .
C12 C 0.2030(11) 0.9303(6) 0.7913(6) 0.050(4) Uani 1 d . .
H12A H 0.2698(53) 0.9533(14) 0.7693(24) 0.075 Uiso 1 calc R .
H12B H 0.2287(73) 0.9350(7) 0.8312(8) 0.075 Uiso 1 calc R .
H12C H 0.1228(23) 0.9598(11) 0.7832(31) 0.075 Uiso 1 calc R .
N1 N 0.2748(8) 0.9105(4) 0.0894(3) 0.023(2) Uani 1 d . .
C13 C 0.2001(9) 0.9592(6) 0.0437(4) 0.027(2) Uani 1 d . .
H13A H 0.1405(9) 0.9221(6) 0.0227(4) 0.032 Uiso 1 calc R .
H13B H 0.1479(9) 1.0002(6) 0.0620(4) 0.032 Uiso 1 calc R .
C14 C 0.2799(10) 1.0020(6) 0.0025(4) 0.029(3) Uani 1 d . .
H14A H 0.3305(10) 1.0456(6) 0.0216(4) 0.035 Uiso 1 calc R .
H14B H 0.3400(10) 0.9632(6) -0.0133(4) 0.035 Uiso 1 calc R .
C15 C 0.1932(10) 1.0372(6) -0.0435(4) 0.032(3) Uani 1 d . .
H15A H 0.1340(10) 1.0761(6) -0.0273(4) 0.039 Uiso 1 calc R .
H15B H 0.1413(10) 0.9932(6) -0.0615(4) 0.039 Uiso 1 calc R .
C16 C 0.2666(11) 1.0804(7) -0.0878(5) 0.045(3) Uani 1 d . .
H16A H 0.2061(12) 1.1025(37) -0.1167(16) 0.067 Uiso 1 calc R .
H16B H 0.3237(51) 1.0418(12) -0.1048(21) 0.067 Uiso 1 calc R .
H16C H 0.3173(54) 1.1245(28) -0.0704(7) 0.067 Uiso 1 calc R .
C17 C 0.3391(10) 0.8406(6) 0.0614(4) 0.031(3) Uani 1 d . .
H17A H 0.2745(10) 0.8132(6) 0.0361(4) 0.037 Uiso 1 calc R .
H17B H 0.4052(10) 0.8630(6) 0.0380(4) 0.037 Uiso 1 calc R .
C18 C 0.4012(11) 0.7777(6) 0.1000(4) 0.035(3) Uani 1 d . .
H18A H 0.3348(11) 0.7449(6) 0.1169(4) 0.042 Uiso 1 calc R .
H18B H 0.4536(11) 0.8046(6) 0.1304(4) 0.042 Uiso 1 calc R .
C19 C 0.4856(10) 0.7234(6) 0.0664(4) 0.033(3) Uani 1 d . .
H19A H 0.4321(10) 0.6967(6) 0.0362(4) 0.039 Uiso 1 calc R .
H19B H 0.5499(10) 0.7571(6) 0.0488(4) 0.039 Uiso 1 calc R .
C20 C 0.5532(12) 0.6593(7) 0.1023(5) 0.055(4) Uani 1 d . .
H20A H 0.6172(55) 0.6321(34) 0.0808(12) 0.083 Uiso 1 calc R .
H20B H 0.4908(17) 0.6195(28) 0.1139(28) 0.083 Uiso 1 calc R .
H20C H 0.5956(66) 0.6848(9) 0.1354(18) 0.083 Uiso 1 calc R .
C21 C 0.1821(10) 0.8804(6) 0.1306(4) 0.030(3) Uani 1 d . .
H21A H 0.2322(10) 0.8564(6) 0.1628(4) 0.036 Uiso 1 calc R .
H21B H 0.1360(10) 0.9278(6) 0.1447(4) 0.036 Uiso 1 calc R .
C22 C 0.0852(10) 0.8197(6) 0.1096(4) 0.033(3) Uani 1 d . .
H22A H 0.1285(10) 0.7753(6) 0.0904(4) 0.040 Uiso 1 calc R .
H22B H 0.0241(10) 0.8458(6) 0.0820(4) 0.040 Uiso 1 calc R .
C23 C 0.0133(11) 0.7850(8) 0.1563(5) 0.050(3) Uani 1 d . .
H23A H -0.0314(11) 0.8297(8) 0.1745(5) 0.059 Uiso 1 calc R .
H23B H 0.0756(11) 0.7614(8) 0.1845(5) 0.059 Uiso 1 calc R .
C24 C -0.0852(13) 0.7197(8) 0.1380(6) 0.065(4) Uani 1 d . .
H24A H -0.1402(56) 0.7087(39) 0.1686(15) 0.098 Uiso 1 calc R .
H24B H -0.0406(13) 0.6699(19) 0.1284(36) 0.098 Uiso 1 calc R .
H24C H -0.1375(58) 0.7388(23) 0.1053(24) 0.098 Uiso 1 calc R .
C25 C 0.3779(9) 0.9605(6) 0.1187(4) 0.029(3) Uani 1 d . .
H25A H 0.4383(9) 0.9771(6) 0.0907(4) 0.035 Uiso 1 calc R .
H25B H 0.4256(9) 0.9252(6) 0.1461(4) 0.035 Uiso 1 calc R .
C26 C 0.3377(10) 1.0363(6) 0.1493(4) 0.033(3) Uani 1 d . .
H26A H 0.2865(10) 1.0212(6) 0.1810(4) 0.040 Uiso 1 calc R .
H26B H 0.2848(10) 1.0714(6) 0.1236(4) 0.040 Uiso 1 calc R .
C27 C 0.4585(11) 1.0813(6) 0.1706(4) 0.038(3) Uani 1 d . .
H27A H 0.5155(11) 1.0427(6) 0.1917(4) 0.045 Uiso 1 calc R .
H27B H 0.5039(11) 1.1002(6) 0.1381(4) 0.045 Uiso 1 calc R .
C28 C 0.4359(10) 1.1525(6) 0.2073(5) 0.037(3) Uani 1 d . .
H28A H 0.3813(52) 1.1919(19) 0.1867(10) 0.056 Uiso 1 calc R .
H28B H 0.5179(12) 1.1778(24) 0.2189(22) 0.056 Uiso 1 calc R .
H28C H 0.3937(56) 1.1344(8) 0.2404(14) 0.056 Uiso 1 calc R .

loop_
_atom_type_symbol
_atom_type_description
_atom_type_scat_dispersion_real
_atom_type_scat_dispersion_imag
_atom_type_scat_source
C C 0.0033 0.0016 'International Tables Vol C Tables 4.2.6.8 and 6.1.1.4'
H H 0.0000 0.0000 'International Tables Vol C Tables 4.2.6.8 and 6.1.1.4'
Re Re -1.0185 7.2310 'International Tables Vol C Tables 4.2.6.8 and 6.1.1.4'
Cl Cl 0.1484 0.1585 'International Tables Vol C Tables 4.2.6.8 and 6.1.1.4'
P P 0.1023 0.0942 'International Tables Vol C Tables 4.2.6.8 and 6.1.1.4'
N N 0.0061 0.0033 'International Tables Vol C Tables 4.2.6.8 and 6.1.1.4'

loop_
_geom_angle_atom_site_label_1
_geom_angle_atom_site_label_2
_geom_angle_atom_site_label_3
_geom_angle
_geom_angle_site_symmetry_1
_geom_angle_site_symmetry_3
_geom_angle_publ_flag
P2 Re1 P1 96.84(10) . . y
P2 Re1 P3 95.53(9) . . y
P1 Re1 P3 96.70(9) . . y
P2 Re1 Re2 59.36(7) . . y
P1 Re1 Re2 59.37(7) . . y
P3 Re1 Re2 59.38(6) . . y
P2 Re1 Cl3 89.64(9) . . y
P1 Re1 Cl3 86.52(9) . . y
P3 Re1 Cl3 173.53(9) . . y
Re2 Re1 Cl3 126.93(7) . . y
P2 Re1 Cl1 86.90(9) . . y
P1 Re1 Cl1 172.68(9) . . y
P3 Re1 Cl1 89.17(9) . . y
Re2 Re1 Cl1 127.78(6) . . y
Cl3 Re1 Cl1 87.22(9) . . y
P2 Re1 Cl2 172.61(9) . . y
P1 Re1 Cl2 89.34(9) . . y
P3 Re1 Cl2 87.74(9) . . y
Re2 Re1 Cl2 127.76(7) . . y
Cl3 Re1 Cl2 86.68(9) . . y
Cl1 Re1 Cl2 86.52(9) . . y
P2 Re2 P1 96.71(9) . . y
P2 Re2 P3 95.44(9) . . y
P1 Re2 P3 96.65(9) . . y
P2 Re2 Re1 59.25(6) . . y
P1 Re2 Re1 59.31(7) . . y
P3 Re2 Re1 59.37(6) . . y
P2 Re2 Cl6 87.62(9) . . y
P1 Re2 Cl6 89.16(10) . . y
P3 Re2 Cl6 173.06(9) . . y
Re1 Re2 Cl6 127.32(7) . . y
P2 Re2 Cl5 174.06(9) . . y
P1 Re2 Cl5 85.86(9) . . y
P3 Re2 Cl5 89.56(9) . . y
Re1 Re2 Cl5 126.43(7) . . y
Cl6 Re2 Cl5 87.06(10) . . y
P2 Re2 Cl4 90.07(9) . . y
P1 Re2 Cl4 171.80(9) . . y
P3 Re2 Cl4 87.25(9) . . y
Re1 Re2 Cl4 128.63(7) . . y
Cl6 Re2 Cl4 86.52(10) . . y
Cl5 Re2 Cl4 86.97(9) . . y
C1 P1 C3 106.1(5) . . n
C1 P1 Re1 119.7(4) . . n
C3 P1 Re1 123.0(4) . . n
C1 P1 Re2 121.4(4) . . n
C3 P1 Re2 120.5(4) . . n
Re1 P1 Re2 61.32(7) . . y
C5 P2 C7 106.6(5) . . n
C5 P2 Re1 119.9(4) . . n
C7 P2 Re1 120.5(3) . . n
C5 P2 Re2 121.3(4) . . n
C7 P2 Re2 121.9(4) . . n
Re1 P2 Re2 61.39(7) . . y
C11 P3 C9 105.4(5) . . n
C11 P3 Re1 122.0(4) . . n
C9 P3 Re1 120.4(3) . . n
C11 P3 Re2 123.1(4) . . n
C9 P3 Re2 120.2(3) . . n
Re1 P3 Re2 61.24(6) . . y
C2 C1 P1 114.4(8) . . n
C4 C3 P1 111.4(7) . . n
C6 C5 P2 113.7(7) . . n
C8 C7 P2 115.1(8) . . n
C10 C9 P3 112.3(7) . . n
C12 C11 P3 114.2(8) . . n
C25 N1 C17 107.4(8) . . n
C25 N1 C21 110.3(7) . . n
C17 N1 C21 111.2(7) . . n
C25 N1 C13 111.5(7) . . n
C17 N1 C13 107.8(7) . . n
C21 N1 C13 108.6(7) . . n
C14 C13 N1 115.7(8) . . n
C15 C14 C13 109.1(8) . . n
C14 C15 C16 112.6(9) . . n
C18 C17 N1 116.1(8) . . n
C17 C18 C19 108.8(8) . . n
C20 C19 C18 112.2(9) . . n
C22 C21 N1 116.8(8) . . n
C21 C22 C23 111.5(9) . . n
C22 C23 C24 114.4(10) . . n
N1 C25 C26 117.7(8) . . n
C25 C26 C27 108.2(9) . . n
C28 C27 C26 114.8(9) . . n

loop_
_geom_bond_atom_site_label_1
_geom_bond_atom_site_label_2
_geom_bond_distance
_geom_bond_site_symmetry_2
_geom_bond_publ_flag
Re1 P2 2.352(3) . y
Re1 P1 2.355(3) . y
Re1 P3 2.358(3) . y
Re1 Re2 2.4023(6) . y
Re1 Cl3 2.428(2) . y
Re1 Cl1 2.430(3) . y
Re1 Cl2 2.444(2) . y
Re2 P2 2.354(3) . y
Re2 P1 2.356(3) . y
Re2 P3 2.358(3) . y
Re2 Cl6 2.417(3) . y
Re2 Cl5 2.426(3) . y
Re2 Cl4 2.432(3) . y
P1 C1 1.797(10) . n
P1 C3 1.820(10) . n
P2 C5 1.811(10) . n
P2 C7 1.826(11) . n
P3 C11 1.804(11) . n
P3 C9 1.831(10) . n
C1 C2 1.552(14) . n
C3 C4 1.541(14) . n
C5 C6 1.524(13) . n
C7 C8 1.524(14) . n
C9 C10 1.541(13) . n
C11 C12 1.520(14) . n
N1 C25 1.499(12) . n
N1 C17 1.514(12) . n
N1 C21 1.514(12) . n
N1 C13 1.533(11) . n
C13 C14 1.511(13) . n
C14 C15 1.501(13) . n
C15 C16 1.527(14) . n
C17 C18 1.510(13) . n
C18 C19 1.526(14) . n
C19 C20 1.512(14) . n
C21 C22 1.493(14) . n
C22 C23 1.502(15) . n
C23 C24 1.54(2) . n
C25 C26 1.524(14) . n
C26 C27 1.528(14) . n
C27 C28 1.496(14) . n
